data_4115689
loop_
_publ_author_name
'Sarah L. Hinchley'
'Carole A. Morrison'
'David W. H. Rankin'
'Charles L. B. Macdonald'
'Robert J. Wiacek'
'Andreas Voigt'
'Alan H. Cowley'
'Michael F. Lappert'
'Grete Gundersen'
'Jason A. C. Clyburne'
'Philip P. Power'

_publ_section_title
;
 Spontaneous Generation of Stable Pnictinyl Radicals from
 "Jack-in-the-Box" Dipnictines: A Solid-State, Gas-Phase, and Theoretical
 Investigation of the Origins of Steric Stabilization1
;
_journal_name_full 'Journal of the American Chemical Society'
_journal_page_first 9045
_journal_page_last 9053
_journal_paper_doi 10.1021/ja010615b
_journal_volume 123
_journal_year 2001
_chemical_compound_source selfmade
_chemical_formula_moiety 'C28 H76 P2 Si8'
_chemical_formula_structural '[((CH3)3Si)2)CH)2P]2'
_chemical_formula_sum 'C28 H76 P2 Si8'
_chemical_formula_weight 699.55
_chemical_name_common tetra(disyl)diphosphine
_chemical_name_systematic
;
  ?
;
_space_group_IT_number 14
_symmetry_cell_setting monoclinic
_symmetry_space_group_name_Hall '-P 2ybc'
_symmetry_space_group_name_H-M 'P 1 21/c 1'
_atom_sites_solution_hydrogens geom
_atom_sites_solution_primary direct
_atom_sites_solution_secondary difmap
_audit_creation_method SHELXL
_cell_angle_alpha 90.00
_cell_angle_beta 110.650(10)
_cell_angle_gamma 90.00
_cell_formula_units_Z 4
_cell_length_a 18.341(2)
_cell_length_b 13.4240(10)
_cell_length_c 19.033(2)
_cell_measurement_reflns_used 55
_cell_measurement_temperature 173(2)
_cell_measurement_theta_max 12.49
_cell_measurement_theta_min 4.58
_cell_volume 4385.0(8)
_computing_cell_refinement 'Siemens XSCANS'
_computing_data_collection 'Siemens XSCANS'
_computing_data_reduction 'Siemens SHELXTL'
_computing_molecular_graphics 'Siemens SHELXTL'
_computing_publication_material 'Siemens SHELXTL'
_computing_structure_refinement 'SHELXL-93 (Sheldrick, 1993)'
_computing_structure_solution 'SHELXS-86 (Sheldrick, 1990)'
_diffrn_ambient_temperature 173(2)
_diffrn_measurement_device 'Siemens P4'
_diffrn_measurement_method '\w scans'
_diffrn_radiation_monochromator graphite
_diffrn_radiation_source 'fine-focus sealed tube'
_diffrn_radiation_type MoK\a
_diffrn_radiation_wavelength 0.71073
_diffrn_reflns_av_R_equivalents 0.0173
_diffrn_reflns_av_sigmaI/netI 0.0184
_diffrn_reflns_limit_h_max 21
_diffrn_reflns_limit_h_min -20
_diffrn_reflns_limit_k_max 15
_diffrn_reflns_limit_k_min -2
_diffrn_reflns_limit_l_max 21
_diffrn_reflns_limit_l_min -22
_diffrn_reflns_number 9263
_diffrn_reflns_theta_max 25.06
_diffrn_reflns_theta_min 1.19
_diffrn_standards_decay_% 7.85
_diffrn_standards_interval_count 97
_diffrn_standards_number 3
_exptl_absorpt_coefficient_mu 0.335
_exptl_absorpt_correction_T_max 0.7984
_exptl_absorpt_correction_T_min 0.7332
_exptl_absorpt_correction_type integration
_exptl_crystal_colour colorless
_exptl_crystal_density_diffrn 1.060
_exptl_crystal_density_meas ?
_exptl_crystal_density_method none
_exptl_crystal_description blocks
_exptl_crystal_F_000 1544
_exptl_crystal_size_max 0.53
_exptl_crystal_size_mid 0.40
_exptl_crystal_size_min 0.35
_refine_diff_density_max 0.281
_refine_diff_density_min -0.241
_refine_diff_density_rms 0.051
_refine_ls_extinction_coef 0.0033(3)
_refine_ls_extinction_expression Fc^*^=kFc[1+0.001xFc^2^\l^3^/sin(2\q)]^-1/4^
_refine_ls_extinction_method SHELXL
_refine_ls_goodness_of_fit_all 1.089
_refine_ls_goodness_of_fit_obs 1.109
_refine_ls_matrix_type full
_refine_ls_number_parameters 360
_refine_ls_number_reflns 7702
_refine_ls_number_restraints 0
_refine_ls_restrained_S_all 1.100
_refine_ls_restrained_S_obs 1.109
_refine_ls_R_factor_all 0.0435
_refine_ls_R_factor_obs 0.0360
_refine_ls_shift/esd_max 0.037
_refine_ls_shift/esd_mean 0.002
_refine_ls_structure_factor_coef Fsqd
_refine_ls_weighting_details 'w=1/[\s^2^(Fo^2^)+(0.0489P)^2^+2.7001P] where P=(Fo^2^+2Fc^2^)/3'
_refine_ls_weighting_scheme calc
_refine_ls_wR_factor_all 0.1025
_refine_ls_wR_factor_obs 0.0958
_reflns_number_observed 6659
_reflns_number_total 7709
_reflns_observed_criterion >2sigma(I)
_cod_data_source_file ja010615b_3.cif
_cod_data_source_block renum
_cod_depositor_comments
;
The following automatic conversions were performed:

'_exptl_crystal_density_meas' value 'none' was changed to '?' - the
value is perceived as not measured.

Automatic conversion script
Id: cif_fix_values 3008 2015-01-20 13:52:24Z robertas 

The following automatic conversions were performed:

'_refine_ls_weighting_scheme' value 'calc
w=1/[\s^2^(Fo^2^)+(0.0489P)^2^+2.7001P] where P=(Fo^2^+2Fc^2^)/3' was
changed to 'calc'. New tag '_refine_ls_weighting_details' was
created. The value of the new tag was set to
'w=1/[\s^2^(Fo^2^)+(0.0489P)^2^+2.7001P] where P=(Fo^2^+2Fc^2^)/3'.

Automatic conversion script
Id: cif_fix_values 3143 2015-03-26 13:38:13Z robertas 
;
_cod_original_cell_volume 4385.0(7)
_cod_database_code 4115689

loop_
_symmetry_equiv_pos_as_xyz
'x, y, z'
'-x, y+1/2, -z+1/2'
'-x, -y, -z'
'x, -y-1/2, z-1/2'

loop_
_atom_site_aniso_label
_atom_site_aniso_U_11
_atom_site_aniso_U_22
_atom_site_aniso_U_33
_atom_site_aniso_U_23
_atom_site_aniso_U_13
_atom_site_aniso_U_12
P11 0.0212(2) 0.0178(2) 0.0255(3) 0.0006(2) 0.0096(2) 0.0006(2)
P12 0.0234(2) 0.0198(2) 0.0258(3) 0.0010(2) 0.0108(2) -0.0003(2)
Si11 0.0415(3) 0.0297(3) 0.0254(3) 0.0021(2) 0.0116(3) -0.0052(3)
Si12 0.0395(3) 0.0294(3) 0.0482(4) 0.0003(3) 0.0295(3) 0.0020(3)
Si13 0.0343(3) 0.0191(3) 0.0426(3) -0.0036(2) 0.0164(3) -0.0036(2)
Si14 0.0300(3) 0.0259(3) 0.0515(4) 0.0021(3) 0.0197(3) 0.0067(2)
Si16 0.0480(4) 0.0416(4) 0.0307(3) 0.0074(3) 0.0001(3) -0.0099(3)
Si15 0.0667(5) 0.0371(4) 0.0390(4) -0.0066(3) 0.0349(3) -0.0108(3)
Si17 0.0382(3) 0.0377(4) 0.0347(3) -0.0013(3) 0.0124(3) -0.0171(3)
Si18 0.0508(4) 0.0205(3) 0.0446(4) 0.0066(2) 0.0279(3) 0.0062(3)
C11 0.0331(11) 0.0194(10) 0.0294(10) -0.0007(8) 0.0168(9) 0.0005(8)
C12 0.0270(10) 0.0189(9) 0.0310(11) 0.0010(8) 0.0120(8) 0.0009(8)
C13 0.0398(12) 0.0258(11) 0.0248(10) 0.0008(8) 0.0119(9) -0.0029(9)
C14 0.0329(11) 0.0202(10) 0.0253(10) -0.0004(8) 0.0131(8) -0.0044(8)
C112 0.0411(13) 0.053(2) 0.0418(13) 0.0144(12) 0.0038(11) -0.0083(12)
C113 0.085(2) 0.055(2) 0.0336(13) -0.0071(12) 0.0255(13) -0.0101(15)
C111 0.0525(14) 0.0377(13) 0.0319(12) 0.0094(10) 0.0068(10) -0.0016(11)
C123 0.074(2) 0.055(2) 0.072(2) -0.0109(15) 0.050(2) 0.0064(15)
C121 0.056(2) 0.047(2) 0.071(2) 0.0104(13) 0.0399(15) -0.0053(13)
C122 0.0332(12) 0.0381(13) 0.072(2) 0.0037(12) 0.0270(12) 0.0058(10)
C131 0.0336(12) 0.0332(13) 0.066(2) -0.0045(12) 0.0109(12) -0.0080(10)
C132 0.0538(15) 0.0247(11) 0.064(2) 0.0053(11) 0.0262(13) -0.0038(10)
C133 0.065(2) 0.0352(13) 0.060(2) -0.0189(12) 0.0279(14) -0.0117(12)
C143 0.0285(12) 0.0496(15) 0.060(2) 0.0080(12) 0.0151(11) 0.0061(11)
C141 0.050(2) 0.0317(14) 0.109(3) 0.0122(15) 0.033(2) 0.0164(12)
C142 0.0516(15) 0.0494(15) 0.061(2) -0.0107(13) 0.0361(13) 0.0011(12)
C163 0.0368(14) 0.064(2) 0.068(2) 0.022(2) 0.0006(13) -0.0009(13)
C161 0.069(2) 0.048(2) 0.0448(15) -0.0013(12) 0.0077(13) -0.0213(14)
C162 0.083(2) 0.068(2) 0.0391(15) 0.0151(14) -0.0042(14) -0.016(2)
C151 0.060(2) 0.073(2) 0.079(2) -0.016(2) 0.049(2) -0.009(2)
C153 0.116(3) 0.046(2) 0.049(2) -0.0089(13) 0.051(2) -0.008(2)
C152 0.112(3) 0.048(2) 0.052(2) -0.0034(13) 0.052(2) -0.023(2)
C172 0.0298(12) 0.063(2) 0.062(2) 0.0193(14) 0.0087(11) -0.0093(12)
C171 0.0515(15) 0.0442(14) 0.056(2) 0.0055(12) 0.0271(13) -0.0121(12)
C173 0.079(2) 0.078(2) 0.051(2) -0.020(2) 0.021(2) -0.041(2)
C181 0.062(2) 0.0378(14) 0.054(2) 0.0186(12) 0.0227(13) 0.0160(12)
C183 0.124(3) 0.0316(14) 0.073(2) -0.0082(14) 0.050(2) 0.008(2)
C182 0.056(2) 0.056(2) 0.107(3) 0.038(2) 0.052(2) 0.0273(14)

loop_
_atom_site_label
_atom_site_type_symbol
_atom_site_fract_x
_atom_site_fract_y
_atom_site_fract_z
_atom_site_U_iso_or_equiv
_atom_site_thermal_displace_type
_atom_site_occupancy
_atom_site_calc_flag
_atom_site_refinement_flags
P11 P 0.20412(3) 0.95685(3) 0.28299(3) 0.02116(12) Uani 1 d .
P12 P 0.29657(3) 1.04802(4) 0.25398(3) 0.02241(12) Uani 1 d .
Si11 Si 0.29358(4) 0.96147(4) 0.46929(3) 0.03224(15) Uani 1 d .
Si12 Si 0.10952(4) 0.98312(5) 0.39171(4) 0.0352(2) Uani 1 d .
Si13 Si 0.16273(3) 0.72812(4) 0.25177(3) 0.03120(15) Uani 1 d .
Si14 Si 0.33907(3) 0.78374(4) 0.28964(4) 0.0343(2) Uani 1 d .
Si16 Si 0.14846(4) 1.04026(5) 0.08840(4) 0.0438(2) Uani 1 d .
Si15 Si 0.32043(5) 1.07364(5) 0.09734(4) 0.0432(2) Uani 1 d .
Si17 Si 0.40753(4) 1.22735(5) 0.32638(3) 0.0370(2) Uani 1 d .
Si18 Si 0.22568(4) 1.27143(4) 0.27368(4) 0.0356(2) Uani 1 d .
C11 C 0.20899(12) 0.99492(15) 0.38040(11) 0.0258(4) Uani 1 d .
C12 C 0.24294(11) 0.82461(14) 0.29644(12) 0.0251(4) Uani 1 d .
C13 C 0.24950(13) 1.0809(2) 0.15104(11) 0.0300(4) Uani 1 d .
C14 C 0.30488(12) 1.17284(14) 0.30243(11) 0.0254(4) Uani 1 d .
C112 C 0.38361(14) 1.0252(2) 0.46974(14) 0.0483(6) Uani 1 d .
H5A H 0.39584(14) 1.0040(2) 0.42698(14) 0.072 Uiso 1 calc R
H5B H 0.42594(14) 1.0084(2) 0.51492(14) 0.072 Uiso 1 calc R
H5C H 0.37561(14) 1.0959(2) 0.46755(14) 0.072 Uiso 1 calc R
C113 C 0.2780(2) 1.0097(2) 0.55476(14) 0.0565(7) Uani 1 d .
H6A H 0.2319(2) 0.9799(2) 0.55868(14) 0.085 Uiso 1 calc R
H6B H 0.2718(2) 1.0807(2) 0.55118(14) 0.085 Uiso 1 calc R
H6C H 0.3221(2) 0.9931(2) 0.59845(14) 0.085 Uiso 1 calc R
C111 C 0.31190(15) 0.8244(2) 0.48862(13) 0.0429(6) Uani 1 d .
H7A H 0.26482(15) 0.7927(2) 0.48817(13) 0.064 Uiso 1 calc R
H7B H 0.35187(15) 0.8154(2) 0.53692(13) 0.064 Uiso 1 calc R
H7C H 0.32836(15) 0.7952(2) 0.45062(13) 0.064 Uiso 1 calc R
C123 C 0.0971(2) 1.0826(2) 0.4558(2) 0.0607(8) Uani 1 d .
H8A H 0.1389(2) 1.0784(2) 0.5034(2) 0.091 Uiso 1 calc R
H8B H 0.0483(2) 1.0734(2) 0.4629(2) 0.091 Uiso 1 calc R
H8C H 0.0979(2) 1.1468(2) 0.4339(2) 0.091 Uiso 1 calc R
C121 C 0.0969(2) 0.8596(2) 0.4314(2) 0.0534(7) Uani 1 d .
H9A H 0.1400(2) 0.8478(2) 0.4772(2) 0.080 Uiso 1 calc R
H9B H 0.0951(2) 0.8080(2) 0.3959(2) 0.080 Uiso 1 calc R
H9C H 0.0492(2) 0.8595(2) 0.4416(2) 0.080 Uiso 1 calc R
C122 C 0.02469(13) 1.0022(2) 0.3032(2) 0.0455(6) Uani 1 d .
H10A H 0.02973(13) 1.0652(2) 0.2815(2) 0.068 Uiso 1 calc R
H10B H -0.02260(13) 1.0014(2) 0.3141(2) 0.068 Uiso 1 calc R
H10C H 0.02324(13) 0.9497(2) 0.2685(2) 0.068 Uiso 1 calc R
C131 C 0.06307(13) 0.7825(2) 0.2136(2) 0.0460(6) Uani 1 d .
H11A H 0.06032(13) 0.8290(2) 0.1745(2) 0.069 Uiso 1 calc R
H11B H 0.05178(13) 0.8163(2) 0.2531(2) 0.069 Uiso 1 calc R
H11C H 0.02573(13) 0.7302(2) 0.1937(2) 0.069 Uiso 1 calc R
C132 C 0.1640(2) 0.6386(2) 0.32742(15) 0.0459(6) Uani 1 d .
H12A H 0.2147(2) 0.6090(2) 0.34844(15) 0.069 Uiso 1 calc R
H12B H 0.1259(2) 0.5874(2) 0.30664(15) 0.069 Uiso 1 calc R
H12C H 0.1519(2) 0.6734(2) 0.36604(15) 0.069 Uiso 1 calc R
C133 C 0.1729(2) 0.6537(2) 0.1723(2) 0.0517(7) Uani 1 d .
H13A H 0.2235(2) 0.6232(2) 0.1882(2) 0.078 Uiso 1 calc R
H13B H 0.1669(2) 0.6968(2) 0.1304(2) 0.078 Uiso 1 calc R
H13C H 0.1335(2) 0.6029(2) 0.1577(2) 0.078 Uiso 1 calc R
C143 C 0.42855(13) 0.8462(2) 0.35392(15) 0.0461(6) Uani 1 d .
H14A H 0.43016(13) 0.8407(2) 0.40473(15) 0.069 Uiso 1 calc R
H14B H 0.42777(13) 0.9153(2) 0.34059(15) 0.069 Uiso 1 calc R
H14C H 0.47378(13) 0.8148(2) 0.34952(15) 0.069 Uiso 1 calc R
C141 C 0.3554(2) 0.6494(2) 0.3190(2) 0.0625(8) Uani 1 d .
H15A H 0.3554(2) 0.6424(2) 0.3692(2) 0.094 Uiso 1 calc R
H15B H 0.4047(2) 0.6278(2) 0.3174(2) 0.094 Uiso 1 calc R
H15C H 0.3145(2) 0.6094(2) 0.2854(2) 0.094 Uiso 1 calc R
C142 C 0.3394(2) 0.7969(2) 0.1925(2) 0.0498(6) Uani 1 d .
H16A H 0.2939(2) 0.7654(2) 0.1579(2) 0.075 Uiso 1 calc R
H16B H 0.3852(2) 0.7658(2) 0.1892(2) 0.075 Uiso 1 calc R
H16C H 0.3393(2) 0.8663(2) 0.1802(2) 0.075 Uiso 1 calc R
C163 C 0.06742(15) 1.0802(2) 0.1193(2) 0.0612(8) Uani 1 d .
H17A H 0.06993(15) 1.1509(2) 0.1271(2) 0.092 Uiso 1 calc R
H17B H 0.07202(15) 1.0471(2) 0.1654(2) 0.092 Uiso 1 calc R
H17C H 0.01848(15) 1.0631(2) 0.0815(2) 0.092 Uiso 1 calc R
C161 C 0.1417(2) 0.9031(2) 0.0741(2) 0.0574(7) Uani 1 d .
H18A H 0.1831(2) 0.8810(2) 0.0581(2) 0.086 Uiso 1 calc R
H18B H 0.0925(2) 0.8867(2) 0.0365(2) 0.086 Uiso 1 calc R
H18C H 0.1461(2) 0.8709(2) 0.1205(2) 0.086 Uiso 1 calc R
C162 C 0.1241(2) 1.1037(2) -0.0054(2) 0.0702(9) Uani 1 d .
H19A H 0.1276(2) 1.1745(2) 0.0016(2) 0.105 Uiso 1 calc R
H19B H 0.0722(2) 1.0861(2) -0.0370(2) 0.105 Uiso 1 calc R
H19C H 0.1602(2) 1.0826(2) -0.0287(2) 0.105 Uiso 1 calc R
C151 C 0.4244(2) 1.0569(2) 0.1567(2) 0.0639(8) Uani 1 d .
H20A H 0.4308(2) 0.9948(2) 0.1832(2) 0.096 Uiso 1 calc R
H20B H 0.4406(2) 1.1106(2) 0.1922(2) 0.096 Uiso 1 calc R
H20C H 0.4557(2) 1.0568(2) 0.1255(2) 0.096 Uiso 1 calc R
C153 C 0.3019(2) 0.9714(2) 0.0259(2) 0.0644(9) Uani 1 d .
H21A H 0.2488(2) 0.9744(2) -0.0077(2) 0.097 Uiso 1 calc R
H21B H 0.3115(2) 0.9080(2) 0.0509(2) 0.097 Uiso 1 calc R
H21C H 0.3361(2) 0.9794(2) -0.0021(2) 0.097 Uiso 1 calc R
C152 C 0.3138(2) 1.1963(2) 0.0481(2) 0.0645(9) Uani 1 d .
H22A H 0.2608(2) 1.2083(2) 0.0165(2) 0.097 Uiso 1 calc R
H22B H 0.3462(2) 1.1947(2) 0.0181(2) 0.097 Uiso 1 calc R
H22C H 0.3310(2) 1.2486(2) 0.0847(2) 0.097 Uiso 1 calc R
C172 C 0.48443(14) 1.1294(2) 0.3454(2) 0.0537(7) Uani 1 d .
H23A H 0.47326(14) 1.0870(2) 0.3023(2) 0.081 Uiso 1 calc R
H23B H 0.48527(14) 1.0904(2) 0.3880(2) 0.081 Uiso 1 calc R
H23C H 0.53427(14) 1.1605(2) 0.3557(2) 0.081 Uiso 1 calc R
C171 C 0.4128(2) 1.3129(2) 0.25089(15) 0.0485(6) Uani 1 d .
H24A H 0.3968(2) 1.2779(2) 0.20392(15) 0.073 Uiso 1 calc R
H24B H 0.4654(2) 1.3360(2) 0.26304(15) 0.073 Uiso 1 calc R
H24C H 0.3790(2) 1.3688(2) 0.24693(15) 0.073 Uiso 1 calc R
C173 C 0.4396(2) 1.3005(3) 0.4155(2) 0.0696(9) Uani 1 d .
H25A H 0.4378(2) 1.2589(3) 0.4559(2) 0.104 Uiso 1 calc R
H25B H 0.4056(2) 1.3565(3) 0.4102(2) 0.104 Uiso 1 calc R
H25C H 0.4919(2) 1.3236(3) 0.4261(2) 0.104 Uiso 1 calc R
C181 C 0.1974(2) 1.3232(2) 0.17648(15) 0.0507(7) Uani 1 d .
H26A H 0.2430(2) 1.3467(2) 0.16804(15) 0.076 Uiso 1 calc R
H26B H 0.1616(2) 1.3774(2) 0.17081(15) 0.076 Uiso 1 calc R
H26C H 0.1729(2) 1.2720(2) 0.14069(15) 0.076 Uiso 1 calc R
C183 C 0.2566(2) 1.3835(2) 0.3352(2) 0.0721(10) Uani 1 d .
H27A H 0.3031(2) 1.4108(2) 0.3305(2) 0.108 Uiso 1 calc R
H27B H 0.2668(2) 1.3648(2) 0.3864(2) 0.108 Uiso 1 calc R
H27C H 0.2159(2) 1.4325(2) 0.3202(2) 0.108 Uiso 1 calc R
C182 C 0.1363(2) 1.2266(2) 0.2880(2) 0.0668(9) Uani 1 d .
H28A H 0.1172(2) 1.1683(2) 0.2579(2) 0.100 Uiso 1 calc R
H28B H 0.0973(2) 1.2778(2) 0.2735(2) 0.100 Uiso 1 calc R
H28C H 0.1482(2) 1.2104(2) 0.3400(2) 0.100 Uiso 1 calc R
H14 H 0.3040(13) 1.1551(17) 0.3491(13) 0.034(6) Uiso 1 d .
H12 H 0.2504(13) 0.8128(17) 0.3460(13) 0.032(6) Uiso 1 d .
H13 H 0.2411(13) 1.1469(20) 0.1489(13) 0.037(6) Uiso 1 d .
H11 H 0.2152(14) 1.0660(20) 0.3811(13) 0.040(7) Uiso 1 d .

loop_
_atom_type_symbol
_atom_type_description
_atom_type_scat_dispersion_real
_atom_type_scat_dispersion_imag
_atom_type_scat_source
C C 0.0033 0.0016 'International Tables Vol C Tables 4.2.6.8 and 6.1.1.4'
H H 0.0000 0.0000 'International Tables Vol C Tables 4.2.6.8 and 6.1.1.4'
Si Si 0.0817 0.0704 'International Tables Vol C Tables 4.2.6.8 and 6.1.1.4'
P P 0.1023 0.0942 'International Tables Vol C Tables 4.2.6.8 and 6.1.1.4'

loop_
_geom_angle_atom_site_label_1
_geom_angle_atom_site_label_2
_geom_angle_atom_site_label_3
_geom_angle
C11 P11 C12 103.57(9)
C11 P11 P12 107.80(7)
C12 P11 P12 104.83(6)
C14 P12 C13 103.12(9)
C14 P12 P11 107.00(6)
C13 P12 P11 105.39(7)
C112 Si11 C113 104.26(13)
C112 Si11 C111 110.60(12)
C113 Si11 C111 103.90(12)
C112 Si11 C11 109.90(10)
C113 Si11 C11 111.48(12)
C111 Si11 C11 115.95(10)
C122 Si12 C121 107.71(13)
C122 Si12 C123 103.67(13)
C121 Si12 C123 107.91(13)
C122 Si12 C11 114.27(10)
C121 Si12 C11 112.13(11)
C123 Si12 C11 110.65(12)
C131 Si13 C132 107.21(12)
C131 Si13 C133 104.93(13)
C132 Si13 C133 107.50(12)
C131 Si13 C12 113.71(10)
C132 Si13 C12 107.07(11)
C133 Si13 C12 115.98(11)
C142 Si14 C143 107.39(12)
C142 Si14 C141 109.29(14)
C143 Si14 C141 103.01(13)
C142 Si14 C12 111.72(11)
C143 Si14 C12 116.75(10)
C141 Si14 C12 108.19(11)
C161 Si16 C163 108.18(14)
C161 Si16 C162 109.13(14)
C163 Si16 C162 102.79(15)
C161 Si16 C13 112.13(12)
C163 Si16 C13 115.53(12)
C162 Si16 C13 108.57(12)
C151 Si15 C152 106.4(2)
C151 Si15 C153 103.7(2)
C152 Si15 C153 108.46(13)
C151 Si15 C13 115.20(11)
C152 Si15 C13 106.53(12)
C153 Si15 C13 116.07(12)
C173 Si17 C171 106.87(14)
C173 Si17 C172 102.7(2)
C171 Si17 C172 109.95(12)
C173 Si17 C14 112.64(12)
C171 Si17 C14 111.37(11)
C172 Si17 C14 112.84(10)
C182 Si18 C183 105.0(2)
C182 Si18 C181 108.34(14)
C183 Si18 C181 103.75(14)
C182 Si18 C14 110.96(11)
C183 Si18 C14 110.40(13)
C181 Si18 C14 117.50(11)
P11 C11 Si11 123.28(11)
P11 C11 Si12 111.67(10)
Si11 C11 Si12 112.98(10)
Si14 C12 P11 125.19(11)
Si14 C12 Si13 111.16(10)
P11 C12 Si13 112.30(10)
Si16 C13 P12 124.87(11)
Si16 C13 Si15 110.26(10)
P12 C13 Si15 113.07(11)
P12 C14 Si18 123.72(11)
P12 C14 Si17 110.92(10)
Si18 C14 Si17 112.94(10)

loop_
_geom_bond_atom_site_label_1
_geom_bond_atom_site_label_2
_geom_bond_distance
P11 C11 1.895(2)
P11 C12 1.896(2)
P11 P12 2.3104(7)
P12 C14 1.893(2)
P12 C13 1.894(2)
Si11 C112 1.857(2)
Si11 C113 1.864(3)
Si11 C111 1.883(2)
Si11 C11 1.903(2)
Si12 C122 1.864(3)
Si12 C121 1.870(3)
Si12 C123 1.876(3)
Si12 C11 1.917(2)
Si13 C131 1.861(2)
Si13 C132 1.870(2)
Si13 C133 1.876(2)
Si13 C12 1.919(2)
Si14 C142 1.860(3)
Si14 C143 1.865(3)
Si14 C141 1.880(3)
Si14 C12 1.894(2)
Si16 C161 1.858(3)
Si16 C163 1.860(3)
Si16 C162 1.885(3)
Si16 C13 1.896(2)
Si15 C151 1.856(3)
Si15 C152 1.877(3)
Si15 C153 1.878(3)
Si15 C13 1.920(2)
Si17 C173 1.866(3)
Si17 C171 1.868(2)
Si17 C172 1.868(3)
Si17 C14 1.919(2)
Si18 C182 1.854(3)
Si18 C183 1.867(3)
Si18 C181 1.870(2)
Si18 C14 1.897(2)
